data_1573266
loop_
_publ_author_name
'Queyriaux, Nicolas'
'Cabrera-Trujillo, Jorge J'
'Durvin, Nina'
'Vendier, Laure'
'Miqueu, Karinne'
'Simonneau, Antoine'

_publ_section_title
;
 Reactivity of metal hydrides with CO<sub>2</sub>: going beyond formate
 with a high-valent cationic pentahydride Mo(vi) complex.
;
_journal_issue 48
_journal_name_full 'Chemical science'
_journal_page_first 20582
_journal_page_last 20589
_journal_paper_doi 10.1039/d4sc04345f
_journal_volume 15
_journal_year 2024
_chemical_formula_moiety 'C22 H49 Mo O2 P4, C24 H20 B'
_chemical_formula_sum 'C46 H69 B Mo O2 P4'
_chemical_formula_weight 884.64
_space_group_crystal_system monoclinic
_space_group_IT_number 14
_space_group_name_Hall '-P 2ybc'
_space_group_name_H-M_alt 'P 1 21/c 1'
_atom_sites_solution_hydrogens mixed
_audit_creation_method SHELXL-2018/3
_audit_update_record
;
2024-06-25 deposited with the CCDC.	2024-11-25 downloaded from the CCDC.
;
_cell_angle_alpha 90
_cell_angle_beta 99.3540(10)
_cell_angle_gamma 90
_cell_formula_units_Z 8
_cell_length_a 21.5133(2)
_cell_length_b 18.8557(2)
_cell_length_c 22.6970(2)
_cell_measurement_reflns_used 85853
_cell_measurement_temperature 100(2)
_cell_measurement_theta_max 76.5050
_cell_measurement_theta_min 3.5570
_cell_volume 9084.57(15)
_computing_structure_refinement 'SHELXL-2018/3 (Sheldrick, 2018)'
_computing_structure_solution 'SHELXT 2018/2 (Sheldrick, 2018)'
_diffrn_ambient_temperature 100(2)
_diffrn_detector 'Hybrid Pixel Array Detector'
_diffrn_detector_area_resol_mean 10.0000
_diffrn_detector_type HyPix
_diffrn_measured_fraction_theta_full 0.998
_diffrn_measured_fraction_theta_max 0.994
_diffrn_measurement_device 'four-circle diffractometer'
_diffrn_measurement_device_type 'XtaLAB Synergy, Dualflex, HyPix'
_diffrn_radiation_monochromator mirror
_diffrn_radiation_probe x-ray
_diffrn_radiation_type 'Cu K\a'
_diffrn_radiation_wavelength 1.54184
_diffrn_reflns_av_R_equivalents 0.0512
_diffrn_reflns_av_unetI/netI 0.0279
_diffrn_reflns_Laue_measured_fraction_full 0.998
_diffrn_reflns_Laue_measured_fraction_max 0.994
_diffrn_reflns_limit_h_max 26
_diffrn_reflns_limit_h_min -26
_diffrn_reflns_limit_k_max 22
_diffrn_reflns_limit_k_min -20
_diffrn_reflns_limit_l_max 27
_diffrn_reflns_limit_l_min -27
_diffrn_reflns_number 162235
_diffrn_reflns_point_group_measured_fraction_full 0.998
_diffrn_reflns_point_group_measured_fraction_max 0.994
_diffrn_reflns_theta_full 67.680
_diffrn_reflns_theta_max 70.071
_diffrn_reflns_theta_min 3.064
_diffrn_source 'micro-focus sealed X-ray tube'
_diffrn_source_type 'PhotonJet (Cu) X-ray Source'
_exptl_absorpt_coefficient_mu 3.958
_exptl_absorpt_correction_T_max 1.00000
_exptl_absorpt_correction_T_min 0.43232
_exptl_absorpt_correction_type multi-scan
_exptl_absorpt_process_details
;
CrysAlisPro 1.171.41.120a (Rigaku Oxford Diffraction, 2021)
Empirical absorption correction using spherical harmonics,
implemented in SCALE3 ABSPACK scaling algorithm.
;
_exptl_crystal_colour colourless
_exptl_crystal_density_diffrn 1.294
_exptl_crystal_description parallelepiped
_exptl_crystal_F_000 3744
_exptl_crystal_size_max 0.200
_exptl_crystal_size_mid 0.150
_exptl_crystal_size_min 0.040
_refine_diff_density_max 0.932
_refine_diff_density_min -0.791
_refine_diff_density_rms 0.057
_refine_ls_extinction_method none
_refine_ls_goodness_of_fit_ref 1.020
_refine_ls_hydrogen_treatment mixed
_refine_ls_matrix_type full
_refine_ls_number_parameters 1000
_refine_ls_number_reflns 17141
_refine_ls_number_restraints 0
_refine_ls_restrained_S_all 1.020
_refine_ls_R_factor_all 0.0334
_refine_ls_R_factor_gt 0.0295
_refine_ls_shift/su_max 0.003
_refine_ls_shift/su_mean 0.000
_refine_ls_structure_factor_coef Fsqd
_refine_ls_weighting_details 'w=1/[\s^2^(Fo^2^)+(0.0332P)^2^+8.3315P] where P=(Fo^2^+2Fc^2^)/3'
_refine_ls_weighting_scheme calc
_refine_ls_wR_factor_gt 0.0729
_refine_ls_wR_factor_ref 0.0748
_reflns_Friedel_coverage 0.000
_reflns_number_gt 15649
_reflns_number_total 17141
_reflns_threshold_expression 'I > 2\s(I)'
_cod_data_source_file d4sc04345f3.cif
_cod_data_source_block NQNMnH
_cod_depositor_comments 'Adding full bibliography for 1573265--1573268.cif.'
_cod_original_sg_symbol_H-M 'P 21/c'
_cod_database_code 1573266
_shelx_shelxl_version_number 2018/3
_shelx_space_group_comment
;
The symmetry employed for this shelxl refinement is uniquely defined
by the following loop, which should always be used as a source of
symmetry information in preference to the above space-group names.
They are only intended as comments.
;

loop_
_space_group_symop_operation_xyz
'x, y, z'
'-x, y+1/2, -z+1/2'
'-x, -y, -z'
'x, -y-1/2, z-1/2'

loop_
_atom_site_label
_atom_site_type_symbol
_atom_site_fract_x
_atom_site_fract_y
_atom_site_fract_z
_atom_site_U_iso_or_equiv
_atom_site_adp_type
_atom_site_occupancy
_atom_site_site_symmetry_order
_atom_site_calc_flag
_atom_site_refinement_flags_posn
_atom_site_refinement_flags_adp
_atom_site_refinement_flags_occupancy
_atom_site_disorder_assembly
_atom_site_disorder_group
C1 C 0.78421(9) 0.66946(11) 0.47631(8) 0.0204(4) Uani 1 1 d . . . . .
C5 C 0.99063(11) 0.78755(12) 0.55093(9) 0.0285(5) Uani 1 1 d . . . . .
H5 H 1.017842 0.768595 0.525856 0.034 Uiso 1 1 calc R U . . .
C2 C 0.74308(9) 0.46666(11) 0.50933(8) 0.0214(4) Uani 1 1 d . . . . .
C6 C 1.01322(10) 0.79927(11) 0.61139(9) 0.0234(4) Uani 1 1 d . . . . .
H6 H 1.055910 0.788088 0.626419 0.028 Uiso 1 1 calc R U . . .
C3 C 0.28107(9) 0.67595(11) -0.01281(8) 0.0211(4) Uani 1 1 d . . . . .
C4 C 0.26065(9) 0.46933(11) 0.02545(9) 0.0241(4) Uani 1 1 d . . . . .
C7 C 0.32154(11) 0.61631(15) 0.16530(9) 0.0375(6) Uani 1 1 d . . . . .
H7A H 0.314227 0.651305 0.195957 0.045 Uiso 1 1 calc R U . . .
H7B H 0.335885 0.571553 0.185950 0.045 Uiso 1 1 calc R U . . .
C10 C 0.2050(3) 0.5392(3) 0.1545(2) 0.0383(7) Uani 0.56 1 d . . P A 1
H10A H 0.161035 0.556668 0.148969 0.046 Uiso 0.56 1 calc R U P A 1
H10B H 0.203724 0.493816 0.132370 0.046 Uiso 0.56 1 calc R U P A 1
C12 C 0.2202(2) 0.5202(3) 0.21698(18) 0.0383(7) Uani 0.56 1 d . . P A 1
H12A H 0.265976 0.515063 0.228029 0.057 Uiso 0.56 1 calc R U P A 1
H12B H 0.199736 0.475184 0.223826 0.057 Uiso 0.56 1 calc R U P A 1
H12C H 0.205310 0.557406 0.241375 0.057 Uiso 0.56 1 calc R U P A 1
C12B C 0.2339(3) 0.4744(3) 0.1712(2) 0.0383(7) Uani 0.44 1 d . . P A 2
H12D H 0.247039 0.438877 0.144155 0.057 Uiso 0.44 1 calc R U P A 2
H12E H 0.200296 0.454667 0.190697 0.057 Uiso 0.44 1 calc R U P A 2
H12F H 0.269878 0.487337 0.201473 0.057 Uiso 0.44 1 calc R U P A 2
C10B C 0.2185(3) 0.5158(4) 0.1487(3) 0.0383(7) Uani 0.44 1 d . . P A 2
H10C H 0.189009 0.535541 0.173701 0.046 Uiso 0.44 1 calc R U P A 2
H10D H 0.191034 0.494426 0.114064 0.046 Uiso 0.44 1 calc R U P A 2
C17 C 0.37269(10) 0.64387(12) 0.13211(9) 0.0267(4) Uani 1 1 d . . . . .
H17A H 0.414095 0.642683 0.158547 0.032 Uiso 1 1 calc R U . . .
H17B H 0.363558 0.693464 0.119219 0.032 Uiso 1 1 calc R U . . .
C18 C 0.19867(11) 0.67619(15) 0.12833(12) 0.0445(7) Uani 1 1 d . . . . .
H18A H 0.156698 0.671721 0.103225 0.053 Uiso 1 1 calc R U . . .
H18B H 0.192526 0.674747 0.170606 0.053 Uiso 1 1 calc R U . . .
C19 C 0.22653(13) 0.74776(15) 0.11610(14) 0.0517(7) Uani 1 1 d . . . . .
H19A H 0.267127 0.753915 0.142262 0.077 Uiso 1 1 calc R U . . .
H19B H 0.197672 0.785588 0.123841 0.077 Uiso 1 1 calc R U . . .
H19C H 0.232734 0.749915 0.074307 0.077 Uiso 1 1 calc R U . . .
C27 C 0.67385(9) 0.54148(11) 0.34763(9) 0.0229(4) Uani 1 1 d . . . . .
H27A H 0.674842 0.547008 0.304419 0.027 Uiso 1 1 calc R U . . .
H27B H 0.652259 0.496335 0.353715 0.027 Uiso 1 1 calc R U . . .
C28 C 0.63852(10) 0.60346(12) 0.37004(9) 0.0283(5) Uani 1 1 d . . . . .
H28A H 0.593629 0.601983 0.351374 0.034 Uiso 1 1 calc R U . . .
H28B H 0.656682 0.648871 0.359017 0.034 Uiso 1 1 calc R U . . .
C29 C 0.12966(9) 0.54059(11) -0.09548(9) 0.0231(4) Uani 1 1 d . . . . .
H29A H 0.131778 0.488895 -0.087802 0.028 Uiso 1 1 calc R U . . .
H29B H 0.086128 0.552673 -0.114188 0.028 Uiso 1 1 calc R U . . .
C30 C 0.17572(9) 0.56103(11) -0.13691(9) 0.0234(4) Uani 1 1 d . . . . .
H30A H 0.169490 0.611335 -0.148939 0.028 Uiso 1 1 calc R U . . .
H30B H 0.168270 0.531393 -0.173382 0.028 Uiso 1 1 calc R U . . .
C31 C 0.95609(9) 0.80931(10) 0.76534(8) 0.0189(4) Uani 1 1 d . . . . .
C32 C 0.91177(9) 0.75623(10) 0.74726(9) 0.0207(4) Uani 1 1 d . . . . .
H32 H 0.904402 0.742581 0.706423 0.025 Uiso 1 1 calc R U . . .
C33 C 0.87785(9) 0.72239(11) 0.78656(9) 0.0241(4) Uani 1 1 d . . . . .
H33 H 0.848269 0.686494 0.772141 0.029 Uiso 1 1 calc R U . . .
C34 C 0.88697(10) 0.74072(11) 0.84639(9) 0.0253(4) Uani 1 1 d . . . . .
H34 H 0.863686 0.718149 0.873236 0.030 Uiso 1 1 calc R U . . .
C35 C 0.93108(9) 0.79299(11) 0.86628(9) 0.0246(4) Uani 1 1 d . . . . .
H35 H 0.938301 0.806160 0.907222 0.029 Uiso 1 1 calc R U . . .
C36 C 0.96455(9) 0.82600(11) 0.82668(9) 0.0222(4) Uani 1 1 d . . . . .
H36 H 0.994469 0.861375 0.841536 0.027 Uiso 1 1 calc R U . . .
C38 C 0.97563(9) 0.82674(10) 0.65069(9) 0.0199(4) Uani 1 1 d . . . . .
C39 C 0.91342(10) 0.84262(11) 0.62497(9) 0.0238(4) Uani 1 1 d . . . . .
H39 H 0.885995 0.862031 0.649626 0.029 Uiso 1 1 calc R U . . .
C40 C 0.89012(10) 0.83111(11) 0.56474(9) 0.0275(4) Uani 1 1 d . . . . .
H40 H 0.847547 0.842291 0.549237 0.033 Uiso 1 1 calc R U . . .
C41 C 0.92903(11) 0.80338(11) 0.52751(9) 0.0292(5) Uani 1 1 d . . . . .
H41 H 0.913480 0.795389 0.486430 0.035 Uiso 1 1 calc R U . . .
C43 C 1.07175(9) 0.81416(10) 0.74511(8) 0.0202(4) Uani 1 1 d . . . . .
C44 C 1.08685(9) 0.74328(11) 0.73494(9) 0.0225(4) Uani 1 1 d . . . . .
H44 H 1.055563 0.713915 0.712772 0.027 Uiso 1 1 calc R U . . .
C45 C 1.14559(10) 0.71427(11) 0.75591(9) 0.0260(4) Uani 1 1 d . . . . .
H45 H 1.154175 0.666466 0.746744 0.031 Uiso 1 1 calc R U . . .
C46 C 1.19178(10) 0.75468(12) 0.79017(10) 0.0324(5) Uani 1 1 d . . . . .
H46 H 1.232052 0.735064 0.804594 0.039 Uiso 1 1 calc R U . . .
C47 C 1.17806(11) 0.82422(13) 0.80294(12) 0.0390(6) Uani 1 1 d . . . . .
H47 H 1.208649 0.852323 0.827359 0.047 Uiso 1 1 calc R U . . .
C48 C 1.11926(10) 0.85311(12) 0.77997(10) 0.0299(5) Uani 1 1 d . . . . .
H48 H 1.111304 0.901299 0.788449 0.036 Uiso 1 1 calc R U . . .
C49 C 1.00116(9) 0.93297(10) 0.72453(8) 0.0188(4) Uani 1 1 d . . . . .
C50 C 1.04091(10) 0.97098(11) 0.69238(9) 0.0260(4) Uani 1 1 d . . . . .
H50 H 1.066835 0.945157 0.669841 0.031 Uiso 1 1 calc R U . . .
C51 C 1.04394(10) 1.04435(11) 0.69212(10) 0.0276(4) Uani 1 1 d . . . . .
H51 H 1.072115 1.067553 0.670267 0.033 Uiso 1 1 calc R U . . .
C52 C 1.00614(10) 1.08417(11) 0.72355(9) 0.0231(4) Uani 1 1 d . . . . .
H52 H 1.008191 1.134500 0.723748 0.028 Uiso 1 1 calc R U . . .
C53 C 0.96526(9) 1.04868(11) 0.75469(9) 0.0227(4) Uani 1 1 d . . . . .
H53 H 0.938380 1.074960 0.775920 0.027 Uiso 1 1 calc R U . . .
C54 C 0.96325(9) 0.97485(10) 0.75512(8) 0.0201(4) Uani 1 1 d . . . . .
H54 H 0.934982 0.952018 0.777099 0.024 Uiso 1 1 calc R U . . .
C55 C 0.88634(10) 0.47261(12) 0.59120(9) 0.0293(5) Uani 1 1 d . . . . .
H55A H 0.922607 0.478673 0.623740 0.035 Uiso 1 1 calc R U . . .
H55B H 0.852173 0.449554 0.608620 0.035 Uiso 1 1 calc R U . . .
C56 C 0.90599(12) 0.42286(13) 0.54482(11) 0.0385(6) Uani 1 1 d . . . . .
H56A H 0.870246 0.415098 0.512756 0.058 Uiso 1 1 calc R U . . .
H56B H 0.919428 0.377406 0.563637 0.058 Uiso 1 1 calc R U . . .
H56C H 0.940964 0.444006 0.528166 0.058 Uiso 1 1 calc R U . . .
C57 C 0.12842(10) 0.68138(11) -0.04559(10) 0.0283(5) Uani 1 1 d . . . . .
H57A H 0.126381 0.707874 -0.008298 0.034 Uiso 1 1 calc R U . . .
H57B H 0.162579 0.702800 -0.064112 0.034 Uiso 1 1 calc R U . . .
C58 C 0.06636(10) 0.69296(13) -0.08783(11) 0.0341(5) Uani 1 1 d . . . . .
H58A H 0.069297 0.672406 -0.126935 0.051 Uiso 1 1 calc R U . . .
H58B H 0.057888 0.743915 -0.092245 0.051 Uiso 1 1 calc R U . . .
H58C H 0.032065 0.669990 -0.071394 0.051 Uiso 1 1 calc R U . . .
C59 C 0.42241(9) 0.31465(11) 0.25235(8) 0.0222(4) Uani 1 1 d . . . . .
C60 C 0.37185(10) 0.34814(12) 0.21666(10) 0.0309(5) Uani 1 1 d . . . . .
H60 H 0.378756 0.392985 0.199786 0.037 Uiso 1 1 calc R U . . .
C61 C 0.31132(11) 0.31845(13) 0.20465(11) 0.0356(5) Uani 1 1 d . . . . .
H61 H 0.278419 0.343073 0.179925 0.043 Uiso 1 1 calc R U . . .
C62 C 0.29943(10) 0.25347(12) 0.22871(10) 0.0293(5) Uani 1 1 d . . . . .
H62 H 0.258435 0.233310 0.221218 0.035 Uiso 1 1 calc R U . . .
C63 C 0.34845(10) 0.21837(11) 0.26391(9) 0.0256(4) Uani 1 1 d . . . . .
H63 H 0.341233 0.173398 0.280415 0.031 Uiso 1 1 calc R U . . .
C64 C 0.40812(9) 0.24846(11) 0.27528(9) 0.0230(4) Uani 1 1 d . . . . .
H64 H 0.440793 0.223119 0.299685 0.028 Uiso 1 1 calc R U . . .
C66 C 0.53036(9) 0.33796(10) 0.33268(8) 0.0190(4) Uani 1 1 d . . . . .
C67 C 0.59525(9) 0.35091(10) 0.34763(9) 0.0215(4) Uani 1 1 d . . . . .
H67 H 0.618214 0.361859 0.316417 0.026 Uiso 1 1 calc R U . . .
C68 C 0.62752(9) 0.34853(11) 0.40566(9) 0.0230(4) Uani 1 1 d . . . . .
H68 H 0.671733 0.356309 0.413243 0.028 Uiso 1 1 calc R U . . .
C69 C 0.59536(9) 0.33479(11) 0.45270(9) 0.0227(4) Uani 1 1 d . . . . .
H69 H 0.617049 0.333082 0.492623 0.027 Uiso 1 1 calc R U . . .
C70 C 0.53109(10) 0.32366(11) 0.44018(9) 0.0254(4) Uani 1 1 d . . . . .
H70 H 0.508204 0.314915 0.471883 0.031 Uiso 1 1 calc R U . . .
C71 C 0.49944(9) 0.32515(10) 0.38135(9) 0.0221(4) Uani 1 1 d . . . . .
H71 H 0.455250 0.317163 0.374099 0.027 Uiso 1 1 calc R U . . .
C72 C 0.49731(9) 0.43094(11) 0.25028(8) 0.0210(4) Uani 1 1 d . . . . .
C73 C 0.54300(9) 0.46399(11) 0.22200(9) 0.0237(4) Uani 1 1 d . . . . .
H73 H 0.570684 0.435223 0.203672 0.028 Uiso 1 1 calc R U . . .
C74 C 0.54920(10) 0.53746(12) 0.21984(9) 0.0282(5) Uani 1 1 d . . . . .
H74 H 0.581484 0.557546 0.201112 0.034 Uiso 1 1 calc R U . . .
C75 C 0.50900(10) 0.58150(12) 0.24457(9) 0.0279(5) Uani 1 1 d . . . . .
H75 H 0.513310 0.631587 0.243163 0.033 Uiso 1 1 calc R U . . .
C76 C 0.46228(10) 0.55076(12) 0.27144(9) 0.0280(4) Uani 1 1 d . . . . .
H76 H 0.433483 0.580001 0.287896 0.034 Uiso 1 1 calc R U . . .
C77 C 0.45727(10) 0.47774(11) 0.27449(9) 0.0254(4) Uani 1 1 d . . . . .
H77 H 0.425219 0.458281 0.293884 0.031 Uiso 1 1 calc R U . . .
C78 C 0.53166(9) 0.30099(11) 0.21604(8) 0.0214(4) Uani 1 1 d . . . . .
C79 C 0.58355(10) 0.25633(11) 0.23092(9) 0.0236(4) Uani 1 1 d . . . . .
H79 H 0.599720 0.248785 0.271928 0.028 Uiso 1 1 calc R U . . .
C80 C 0.61279(11) 0.22218(11) 0.18800(10) 0.0298(5) Uani 1 1 d . . . . .
H80 H 0.648198 0.192452 0.200199 0.036 Uiso 1 1 calc R U . . .
C81 C 0.59028(11) 0.23157(12) 0.12786(10) 0.0313(5) Uani 1 1 d . . . . .
H81 H 0.610537 0.209491 0.098480 0.038 Uiso 1 1 calc R U . . .
C82 C 0.53760(11) 0.27380(13) 0.11130(9) 0.0333(5) Uani 1 1 d . . . . .
H82 H 0.520871 0.279917 0.070234 0.040 Uiso 1 1 calc R U . . .
C83 C 0.50926(10) 0.30716(13) 0.15450(9) 0.0310(5) Uani 1 1 d . . . . .
H83 H 0.473011 0.335496 0.141934 0.037 Uiso 1 1 calc R U . . .
C84 C 0.41440(11) 0.50737(12) 0.10015(10) 0.0314(5) Uani 1 1 d . . . . .
H84A H 0.451197 0.522083 0.129666 0.038 Uiso 1 1 calc R U . . .
H84B H 0.385365 0.481042 0.121886 0.038 Uiso 1 1 calc R U . . .
C85 C 0.43681(13) 0.45776(13) 0.05506(12) 0.0458(7) Uani 1 1 d . . . . .
H85A H 0.400524 0.433193 0.032263 0.069 Uiso 1 1 calc R U . . .
H85B H 0.466059 0.422835 0.076133 0.069 Uiso 1 1 calc R U . . .
H85C H 0.458288 0.485287 0.027747 0.069 Uiso 1 1 calc R U . . .
C86 C 0.98842(10) 0.60160(13) 0.58387(11) 0.0344(5) Uani 1 1 d . . . . .
H86A H 0.981906 0.628009 0.619546 0.052 Uiso 1 1 calc R U . . .
H86B H 1.021813 0.624354 0.565950 0.052 Uiso 1 1 calc R U . . .
H86C H 1.000713 0.552749 0.595002 0.052 Uiso 1 1 calc R U . . .
C87 C 0.92742(9) 0.60110(12) 0.53885(9) 0.0263(4) Uani 1 1 d . . . . .
H87A H 0.935290 0.575513 0.502689 0.032 Uiso 1 1 calc R U . . .
H87B H 0.916661 0.650689 0.526996 0.032 Uiso 1 1 calc R U . . .
C88 C 0.43265(9) 0.63027(11) 0.02886(9) 0.0248(4) Uani 1 1 d . . . . .
H88A H 0.436254 0.602830 -0.007623 0.030 Uiso 1 1 calc R U . . .
H88B H 0.416745 0.678015 0.016009 0.030 Uiso 1 1 calc R U . . .
C89 C 0.49860(10) 0.63840(12) 0.06542(11) 0.0318(5) Uani 1 1 d . . . . .
H89A H 0.496177 0.667060 0.100998 0.048 Uiso 1 1 calc R U . . .
H89B H 0.526221 0.661877 0.041102 0.048 Uiso 1 1 calc R U . . .
H89C H 0.515622 0.591474 0.077580 0.048 Uiso 1 1 calc R U . . .
C90 C 0.08514(10) 0.48198(12) 0.02572(10) 0.0317(5) Uani 1 1 d . . . . .
H90A H 0.067905 0.459823 -0.012507 0.048 Uiso 1 1 calc R U . . .
H90B H 0.057555 0.471754 0.055032 0.048 Uiso 1 1 calc R U . . .
H90C H 0.127291 0.462959 0.040000 0.048 Uiso 1 1 calc R U . . .
C91 C 0.08929(10) 0.56163(12) 0.01742(10) 0.0275(4) Uani 1 1 d . . . . .
H91A H 0.097523 0.584414 0.057221 0.033 Uiso 1 1 calc R U . . .
H91B H 0.048073 0.579068 -0.003312 0.033 Uiso 1 1 calc R U . . .
C92 C 0.78230(9) 0.45242(10) 0.36980(9) 0.0215(4) Uani 1 1 d . . . . .
H92A H 0.766485 0.416384 0.395422 0.026 Uiso 1 1 calc R U . . .
H92B H 0.763773 0.441800 0.327902 0.026 Uiso 1 1 calc R U . . .
C93 C 0.85367(10) 0.44548(12) 0.37646(10) 0.0273(4) Uani 1 1 d . . . . .
H93A H 0.869315 0.476265 0.347307 0.041 Uiso 1 1 calc R U . . .
H93B H 0.864748 0.396130 0.369437 0.041 Uiso 1 1 calc R U . . .
H93C H 0.872833 0.459575 0.416903 0.041 Uiso 1 1 calc R U . . .
C94 C 0.60410(10) 0.67956(12) 0.46736(11) 0.0334(5) Uani 1 1 d . . . . .
H94A H 0.561825 0.679871 0.442434 0.040 Uiso 1 1 calc R U . . .
H94B H 0.597952 0.677994 0.509627 0.040 Uiso 1 1 calc R U . . .
C95 C 0.63662(12) 0.74816(12) 0.45714(11) 0.0368(5) Uani 1 1 d . . . . .
H95A H 0.677937 0.749705 0.482724 0.055 Uiso 1 1 calc R U . . .
H95B H 0.610981 0.788135 0.466849 0.055 Uiso 1 1 calc R U . . .
H95C H 0.642095 0.751284 0.415185 0.055 Uiso 1 1 calc R U . . .
C96 C 0.79312(11) 0.58848(14) 0.65508(9) 0.0336(5) Uani 1 1 d . . . . .
H96A H 0.788086 0.618234 0.689931 0.040 Uiso 1 1 calc R U . . .
H96B H 0.793146 0.538188 0.667609 0.040 Uiso 1 1 calc R U . . .
C97 C 0.85571(10) 0.60577(14) 0.63537(10) 0.0342(5) Uani 1 1 d . . . . .
H97A H 0.890947 0.589622 0.666029 0.041 Uiso 1 1 calc R U . . .
H97B H 0.859617 0.657661 0.630426 0.041 Uiso 1 1 calc R U . . .
C98 C 0.79431(10) 0.58960(11) 0.28172(9) 0.0244(4) Uani 1 1 d . . . . .
H98A H 0.808454 0.541393 0.274663 0.037 Uiso 1 1 calc R U . . .
H98B H 0.821467 0.623962 0.265803 0.037 Uiso 1 1 calc R U . . .
H98C H 0.750731 0.595766 0.261696 0.037 Uiso 1 1 calc R U . . .
C99 C 0.79784(9) 0.60159(11) 0.34887(8) 0.0216(4) Uani 1 1 d . . . . .
H99A H 0.782352 0.650101 0.354769 0.026 Uiso 1 1 calc R U . . .
H99B H 0.842755 0.600065 0.367485 0.026 Uiso 1 1 calc R U . . .
C100 C 0.66261(11) 0.55699(12) 0.62392(10) 0.0313(5) Uani 1 1 d . . . . .
H10E H 0.663407 0.571811 0.665879 0.038 Uiso 1 1 calc R U . . .
H10F H 0.621864 0.572705 0.600916 0.038 Uiso 1 1 calc R U . . .
C101 C 0.66471(12) 0.47631(13) 0.62209(11) 0.0368(5) Uani 1 1 d . . . . .
H10G H 0.657706 0.460305 0.580457 0.055 Uiso 1 1 calc R U . . .
H10H H 0.631767 0.456893 0.642604 0.055 Uiso 1 1 calc R U . . .
H10I H 0.706010 0.459805 0.642032 0.055 Uiso 1 1 calc R U . . .
C102 C 0.27141(10) 0.45608(11) -0.11920(9) 0.0260(4) Uani 1 1 d . . . . .
H10J H 0.241790 0.424411 -0.102720 0.031 Uiso 1 1 calc R U . . .
H10K H 0.261825 0.452671 -0.163269 0.031 Uiso 1 1 calc R U . . .
C103 C 0.33802(11) 0.42939(13) -0.09878(11) 0.0368(6) Uani 1 1 d . . . . .
H10L H 0.368184 0.463710 -0.110109 0.055 Uiso 1 1 calc R U . . .
H10M H 0.343534 0.383636 -0.117751 0.055 Uiso 1 1 calc R U . . .
H10N H 0.345323 0.423591 -0.055291 0.055 Uiso 1 1 calc R U . . .
C104 C 0.70330(11) 0.69505(12) 0.61086(10) 0.0326(5) Uani 1 1 d . . . . .
H10O H 0.667959 0.709611 0.579658 0.039 Uiso 1 1 calc R U . . .
H10P H 0.687543 0.694929 0.649488 0.039 Uiso 1 1 calc R U . . .
C105 C 0.75535(13) 0.75028(13) 0.61391(13) 0.0446(6) Uani 1 1 d . . . . .
H10Q H 0.788252 0.740100 0.648070 0.067 Uiso 1 1 calc R U . . .
H10R H 0.737812 0.797520 0.618607 0.067 Uiso 1 1 calc R U . . .
H10S H 0.773500 0.748757 0.577027 0.067 Uiso 1 1 calc R U . . .
C106 C 0.30536(10) 0.60141(11) -0.13954(9) 0.0245(4) Uani 1 1 d . . . . .
H10T H 0.297977 0.651994 -0.131237 0.029 Uiso 1 1 calc R U . . .
H10U H 0.350234 0.591202 -0.124286 0.029 Uiso 1 1 calc R U . . .
C107 C 0.29410(10) 0.59087(12) -0.20707(9) 0.0268(4) Uani 1 1 d . . . . .
H10V H 0.306750 0.542760 -0.216393 0.040 Uiso 1 1 calc R U . . .
H10W H 0.319029 0.625449 -0.225486 0.040 Uiso 1 1 calc R U . . .
H10X H 0.249289 0.597619 -0.222711 0.040 Uiso 1 1 calc R U . . .
C108 C 0.58882(10) 0.52879(12) 0.46279(10) 0.0314(5) Uani 1 1 d . . . . .
H10Y H 0.605486 0.482780 0.451273 0.038 Uiso 1 1 calc R U . . .
H10Z H 0.587444 0.526496 0.506139 0.038 Uiso 1 1 calc R U . . .
C109 C 0.52110(11) 0.53586(16) 0.43013(12) 0.0469(7) Uani 1 1 d . . . . .
H109 H 0.501345 0.577444 0.445224 0.070 Uiso 1 1 calc R U . . .
H110 H 0.497265 0.493191 0.436989 0.070 Uiso 1 1 calc R U . . .
H111 H 0.521308 0.541458 0.387232 0.070 Uiso 1 1 calc R U . . .
B1 B 1.00072(10) 0.84592(12) 0.72139(10) 0.0193(4) Uani 1 1 d . . . . .
B2 B 0.49504(10) 0.34514(12) 0.26286(10) 0.0203(4) Uani 1 1 d . . . . .
O1 O 0.80038(7) 0.72450(8) 0.46277(6) 0.0285(3) Uani 1 1 d . . . . .
O2 O 0.73945(7) 0.40602(8) 0.51546(7) 0.0301(3) Uani 1 1 d . . . . .
O3 O 0.28954(7) 0.73292(7) -0.02802(7) 0.0281(3) Uani 1 1 d . . . . .
O4 O 0.25907(8) 0.40863(8) 0.03179(7) 0.0360(4) Uani 1 1 d . . . . .
Mo1 Mo 0.75868(2) 0.57008(2) 0.49566(2) 0.01509(4) Uani 1 1 d . . . . .
Mo2 Mo 0.26811(2) 0.57407(2) 0.00965(2) 0.01578(5) Uani 1 1 d . . . . .
P1 P 0.85914(2) 0.56082(3) 0.56427(2) 0.01959(10) Uani 1 1 d . . . . .
P2 P 0.72630(2) 0.60407(3) 0.59471(2) 0.02201(11) Uani 1 1 d . . . . .
P3 P 0.64507(2) 0.59742(3) 0.45094(2) 0.01934(10) Uani 1 1 d . . . . .
P4 P 0.75465(2) 0.54017(2) 0.38945(2) 0.01642(10) Uani 1 1 d . . . . .
P5 P 0.37418(2) 0.58687(3) 0.06693(2) 0.01926(10) Uani 1 1 d . . . . .
P6 P 0.24674(3) 0.60022(3) 0.11395(2) 0.02822(12) Uani 1 1 d . . . . .
P7 P 0.25713(2) 0.54756(3) -0.09730(2) 0.01852(10) Uani 1 1 d . . . . .
P8 P 0.15083(2) 0.58920(3) -0.02533(2) 0.01947(10) Uani 1 1 d . . . . .
H2 H 0.3307(12) 0.5473(14) -0.0194(12) 0.041(7) Uiso 1 1 d . . . . .
H1 H 0.8225(12) 0.5438(14) 0.4716(11) 0.040(7) Uiso 1 1 d . . . . .

loop_
_atom_site_aniso_label
_atom_site_aniso_U_11
_atom_site_aniso_U_22
_atom_site_aniso_U_33
_atom_site_aniso_U_23
_atom_site_aniso_U_13
_atom_site_aniso_U_12
C1 0.0181(9) 0.0246(11) 0.0187(9) -0.0056(8) 0.0037(7) 0.0029(8)
C5 0.0397(12) 0.0270(11) 0.0208(10) -0.0029(8) 0.0111(9) -0.0098(9)
C2 0.0184(9) 0.0272(12) 0.0178(9) -0.0035(8) 0.0008(7) -0.0009(8)
C6 0.0252(10) 0.0235(10) 0.0223(10) 0.0012(8) 0.0060(8) -0.0068(8)
C3 0.0174(9) 0.0265(11) 0.0187(9) -0.0043(8) 0.0011(7) 0.0021(8)
C4 0.0248(10) 0.0265(12) 0.0206(9) -0.0004(8) 0.0027(8) -0.0008(8)
C7 0.0344(12) 0.0585(16) 0.0186(10) -0.0053(10) 0.0010(9) -0.0122(11)
C10 0.0407(16) 0.047(2) 0.0287(12) 0.0092(12) 0.0100(10) -0.0029(13)
C12 0.0407(16) 0.047(2) 0.0287(12) 0.0092(12) 0.0100(10) -0.0029(13)
C12B 0.0407(16) 0.047(2) 0.0287(12) 0.0092(12) 0.0100(10) -0.0029(13)
C10B 0.0407(16) 0.047(2) 0.0287(12) 0.0092(12) 0.0100(10) -0.0029(13)
C17 0.0247(10) 0.0316(12) 0.0221(10) -0.0054(8) -0.0010(8) -0.0014(8)
C18 0.0301(12) 0.0629(18) 0.0438(14) -0.0305(13) 0.0161(10) -0.0089(12)
C19 0.0401(14) 0.0500(16) 0.0684(19) -0.0323(15) 0.0193(13) -0.0018(12)
C27 0.0168(9) 0.0273(11) 0.0236(10) -0.0030(8) 0.0007(7) -0.0010(8)
C28 0.0229(10) 0.0335(12) 0.0284(11) 0.0024(9) 0.0041(8) 0.0010(9)
C29 0.0216(10) 0.0243(11) 0.0222(9) -0.0036(8) 0.0002(8) 0.0005(8)
C30 0.0237(10) 0.0264(11) 0.0188(9) -0.0011(8) -0.0006(8) 0.0027(8)
C31 0.0184(9) 0.0173(9) 0.0209(9) 0.0010(7) 0.0032(7) 0.0034(7)
C32 0.0215(9) 0.0190(10) 0.0215(9) -0.0002(8) 0.0034(7) 0.0020(7)
C33 0.0218(10) 0.0186(10) 0.0323(11) 0.0013(8) 0.0060(8) -0.0001(8)
C34 0.0248(10) 0.0252(11) 0.0279(10) 0.0080(8) 0.0101(8) 0.0051(8)
C35 0.0269(10) 0.0278(11) 0.0191(9) 0.0034(8) 0.0042(8) 0.0073(8)
C36 0.0215(9) 0.0225(10) 0.0215(9) 0.0013(8) 0.0008(7) 0.0011(8)
C38 0.0255(10) 0.0135(9) 0.0209(9) 0.0012(7) 0.0045(8) -0.0042(7)
C39 0.0276(10) 0.0204(10) 0.0227(10) 0.0011(8) 0.0018(8) -0.0015(8)
C40 0.0308(11) 0.0231(11) 0.0258(10) 0.0056(8) -0.0033(8) -0.0033(8)
C41 0.0447(13) 0.0234(11) 0.0181(10) 0.0016(8) 0.0010(9) -0.0103(9)
C43 0.0218(9) 0.0224(10) 0.0173(9) 0.0008(7) 0.0059(7) -0.0002(8)
C44 0.0234(10) 0.0218(10) 0.0224(9) 0.0020(8) 0.0043(8) -0.0029(8)
C45 0.0286(11) 0.0219(10) 0.0282(10) 0.0045(8) 0.0065(8) 0.0031(8)
C46 0.0257(11) 0.0339(12) 0.0358(12) 0.0036(10) -0.0003(9) 0.0059(9)
C47 0.0278(12) 0.0389(14) 0.0455(14) -0.0113(11) -0.0081(10) 0.0009(10)
C48 0.0272(11) 0.0271(11) 0.0334(11) -0.0094(9) -0.0010(9) 0.0041(9)
C49 0.0190(9) 0.0181(10) 0.0185(9) -0.0012(7) 0.0004(7) -0.0021(7)
C50 0.0288(11) 0.0231(11) 0.0287(10) -0.0037(8) 0.0129(9) -0.0019(8)
C51 0.0306(11) 0.0239(11) 0.0304(11) -0.0011(9) 0.0115(9) -0.0076(9)
C52 0.0271(10) 0.0159(9) 0.0248(10) -0.0020(8) 0.0000(8) -0.0027(8)
C53 0.0227(10) 0.0224(10) 0.0226(9) -0.0034(8) 0.0028(8) 0.0024(8)
C54 0.0200(9) 0.0198(10) 0.0204(9) 0.0006(7) 0.0032(7) -0.0005(7)
C55 0.0305(11) 0.0295(12) 0.0259(10) 0.0064(9) -0.0011(9) 0.0000(9)
C56 0.0404(14) 0.0295(13) 0.0420(13) 0.0028(10) -0.0046(11) 0.0116(10)
C57 0.0239(10) 0.0241(11) 0.0356(12) -0.0020(9) 0.0013(9) 0.0050(8)
C58 0.0298(11) 0.0327(12) 0.0376(12) -0.0019(10) -0.0012(9) 0.0087(9)
C59 0.0235(10) 0.0256(11) 0.0180(9) -0.0022(8) 0.0046(7) -0.0026(8)
C60 0.0286(11) 0.0316(12) 0.0305(11) 0.0088(9) -0.0013(9) -0.0067(9)
C61 0.0258(11) 0.0430(14) 0.0346(12) 0.0069(10) -0.0047(9) -0.0038(10)
C62 0.0240(10) 0.0344(12) 0.0300(11) -0.0081(9) 0.0063(8) -0.0082(9)
C63 0.0313(11) 0.0214(10) 0.0261(10) -0.0057(8) 0.0103(8) -0.0046(8)
C64 0.0241(10) 0.0216(10) 0.0241(10) -0.0033(8) 0.0065(8) 0.0011(8)
C66 0.0224(9) 0.0141(9) 0.0209(9) -0.0003(7) 0.0051(7) 0.0010(7)
C67 0.0229(10) 0.0227(10) 0.0204(9) -0.0019(8) 0.0080(8) -0.0042(8)
C68 0.0197(9) 0.0245(10) 0.0244(10) -0.0040(8) 0.0026(8) -0.0022(8)
C69 0.0265(10) 0.0219(10) 0.0191(9) -0.0007(8) 0.0019(8) 0.0025(8)
C70 0.0282(10) 0.0294(11) 0.0205(10) 0.0018(8) 0.0094(8) 0.0025(9)
C71 0.0192(9) 0.0248(10) 0.0231(10) 0.0000(8) 0.0053(7) 0.0021(8)
C72 0.0187(9) 0.0249(11) 0.0180(9) 0.0032(7) -0.0008(7) -0.0022(8)
C73 0.0178(9) 0.0299(11) 0.0224(10) 0.0045(8) 0.0000(8) -0.0020(8)
C74 0.0224(10) 0.0353(12) 0.0249(10) 0.0097(9) -0.0023(8) -0.0102(9)
C75 0.0313(11) 0.0236(11) 0.0251(10) 0.0053(8) -0.0063(9) -0.0058(8)
C76 0.0334(12) 0.0245(11) 0.0255(10) 0.0027(8) 0.0030(9) 0.0026(9)
C77 0.0255(10) 0.0266(11) 0.0256(10) 0.0044(8) 0.0081(8) -0.0009(8)
C78 0.0241(10) 0.0216(10) 0.0190(9) -0.0005(8) 0.0054(7) -0.0065(8)
C79 0.0308(11) 0.0210(10) 0.0203(9) -0.0002(8) 0.0079(8) -0.0024(8)
C80 0.0380(12) 0.0230(11) 0.0309(11) -0.0015(9) 0.0129(9) -0.0002(9)
C81 0.0426(13) 0.0292(12) 0.0266(11) -0.0082(9) 0.0187(9) -0.0105(10)
C82 0.0395(13) 0.0432(14) 0.0177(10) -0.0041(9) 0.0057(9) -0.0110(10)
C83 0.0294(11) 0.0401(13) 0.0233(10) -0.0009(9) 0.0039(8) -0.0016(9)
C84 0.0326(12) 0.0252(11) 0.0321(11) 0.0046(9) -0.0080(9) 0.0020(9)
C85 0.0547(16) 0.0267(13) 0.0490(15) -0.0036(11) -0.0128(12) 0.0156(11)
C86 0.0210(10) 0.0417(14) 0.0382(12) 0.0010(10) -0.0023(9) -0.0023(9)
C87 0.0196(10) 0.0283(11) 0.0303(11) 0.0026(9) 0.0017(8) 0.0001(8)
C88 0.0189(10) 0.0258(11) 0.0294(10) -0.0002(8) 0.0027(8) 0.0012(8)
C89 0.0212(10) 0.0317(12) 0.0414(12) -0.0023(10) 0.0013(9) -0.0012(9)
C90 0.0265(11) 0.0342(12) 0.0361(12) 0.0012(10) 0.0098(9) -0.0049(9)
C91 0.0211(10) 0.0325(12) 0.0294(11) -0.0049(9) 0.0060(8) -0.0016(8)
C92 0.0227(10) 0.0208(10) 0.0211(9) -0.0038(8) 0.0043(8) 0.0009(8)
C93 0.0239(10) 0.0295(11) 0.0292(11) -0.0024(9) 0.0068(8) 0.0056(8)
C94 0.0271(11) 0.0332(13) 0.0394(13) -0.0041(10) 0.0041(9) 0.0066(9)
C95 0.0404(13) 0.0245(12) 0.0467(14) -0.0003(10) 0.0103(11) 0.0094(10)
C96 0.0328(12) 0.0485(14) 0.0195(10) -0.0069(10) 0.0040(9) 0.0023(10)
C97 0.0266(11) 0.0487(14) 0.0259(11) -0.0153(10) -0.0004(9) 0.0008(10)
C98 0.0265(10) 0.0274(11) 0.0199(10) 0.0019(8) 0.0054(8) 0.0002(8)
C99 0.0231(10) 0.0220(10) 0.0197(9) -0.0005(8) 0.0037(7) -0.0029(8)
C100 0.0327(12) 0.0393(13) 0.0247(10) -0.0032(9) 0.0128(9) -0.0064(10)
C101 0.0417(13) 0.0362(13) 0.0354(12) 0.0063(10) 0.0152(10) -0.0058(10)
C102 0.0292(11) 0.0245(11) 0.0241(10) -0.0054(8) 0.0034(8) 0.0013(8)
C103 0.0329(12) 0.0382(14) 0.0381(13) -0.0143(10) 0.0018(10) 0.0118(10)
C104 0.0367(12) 0.0327(12) 0.0314(11) -0.0082(10) 0.0139(9) 0.0031(10)
C105 0.0560(16) 0.0300(13) 0.0532(16) -0.0122(11) 0.0251(13) -0.0049(11)
C106 0.0244(10) 0.0272(11) 0.0217(10) 0.0009(8) 0.0033(8) -0.0037(8)
C107 0.0265(10) 0.0342(12) 0.0206(10) 0.0007(9) 0.0067(8) 0.0022(9)
C108 0.0262(11) 0.0344(12) 0.0340(12) 0.0037(10) 0.0059(9) -0.0029(9)
C109 0.0303(13) 0.0642(18) 0.0429(14) 0.0136(13) -0.0042(11) -0.0185(12)
B1 0.0193(10) 0.0182(11) 0.0206(10) -0.0025(8) 0.0037(8) -0.0007(8)
B2 0.0210(11) 0.0219(11) 0.0183(10) 0.0006(9) 0.0040(8) -0.0011(8)
O1 0.0349(8) 0.0206(8) 0.0311(8) 0.0002(6) 0.0087(6) -0.0067(6)
O2 0.0361(8) 0.0190(8) 0.0337(8) 0.0005(6) 0.0015(7) -0.0038(6)
O3 0.0300(8) 0.0170(8) 0.0367(8) 0.0046(6) 0.0030(6) -0.0024(6)
O4 0.0474(10) 0.0190(8) 0.0423(9) 0.0029(7) 0.0096(8) -0.0019(7)
Mo1 0.01463(8) 0.01536(8) 0.01556(8) -0.00167(5) 0.00327(5) -0.00055(5)
Mo2 0.01709(8) 0.01533(8) 0.01426(7) 0.00026(5) 0.00055(5) -0.00059(5)
P1 0.0179(2) 0.0230(3) 0.0174(2) -0.00218(19) 0.00136(18) -0.00034(18)
P2 0.0232(2) 0.0248(3) 0.0197(2) -0.00382(19) 0.00854(19) -0.0009(2)
P3 0.0155(2) 0.0201(2) 0.0231(2) 0.00070(19) 0.00508(18) 0.00141(18)
P4 0.0150(2) 0.0180(2) 0.0164(2) -0.00172(17) 0.00301(17) -0.00031(17)
P5 0.0188(2) 0.0184(2) 0.0193(2) -0.00014(18) -0.00107(18) 0.00095(18)
P6 0.0265(3) 0.0416(3) 0.0172(2) -0.0036(2) 0.0055(2) -0.0072(2)
P7 0.0201(2) 0.0192(2) 0.0165(2) -0.00171(18) 0.00353(18) 0.00062(18)
P8 0.0157(2) 0.0193(2) 0.0232(2) -0.00029(19) 0.00251(18) 0.00076(18)

loop_
_atom_type_symbol
_atom_type_description
_atom_type_scat_dispersion_real
_atom_type_scat_dispersion_imag
_atom_type_scat_source
C C 0.0181 0.0091 'International Tables Vol C Tables 4.2.6.8 and 6.1.1.4'
H H 0.0000 0.0000 'International Tables Vol C Tables 4.2.6.8 and 6.1.1.4'
B B 0.0090 0.0039 'International Tables Vol C Tables 4.2.6.8 and 6.1.1.4'
O O 0.0492 0.0322 'International Tables Vol C Tables 4.2.6.8 and 6.1.1.4'
Mo Mo -0.0483 2.7339 'International Tables Vol C Tables 4.2.6.8 and 6.1.1.4'
P P 0.2955 0.4335 'International Tables Vol C Tables 4.2.6.8 and 6.1.1.4'

loop_
_geom_angle_atom_site_label_1
_geom_angle_atom_site_label_2
_geom_angle_atom_site_label_3
_geom_angle
_geom_angle_site_symmetry_1
_geom_angle_site_symmetry_3
_geom_angle_publ_flag
O1 C1 Mo1 176.13(16) . . ?
C41 C5 C6 120.3(2) . . ?
O2 C2 Mo1 173.59(17) . . ?
C5 C6 C38 122.7(2) . . ?
O3 C3 Mo2 176.71(17) . . ?
O4 C4 Mo2 175.42(18) . . ?
C17 C7 P6 111.63(14) . . ?
C12 C10 P6 127.3(4) . . ?
C12B C10B P6 142.0(7) . . ?
C7 C17 P5 107.94(15) . . ?
C19 C18 P6 114.33(17) . . ?
C28 C27 P4 108.55(13) . . ?
C27 C28 P3 109.08(14) . . ?
C30 C29 P8 108.41(14) . . ?
C29 C30 P7 108.93(13) . . ?
C32 C31 C36 114.98(18) . . ?
C32 C31 B1 124.08(17) . . ?
C36 C31 B1 120.72(17) . . ?
C33 C32 C31 122.86(18) . . ?
C34 C33 C32 120.51(19) . . ?
C33 C34 C35 118.40(19) . . ?
C36 C35 C34 120.40(19) . . ?
C35 C36 C31 122.85(19) . . ?
C6 C38 C39 115.18(18) . . ?
C6 C38 B1 124.82(17) . . ?
C39 C38 B1 119.85(17) . . ?
C40 C39 C38 122.8(2) . . ?
C41 C40 C39 120.0(2) . . ?
C5 C41 C40 119.02(19) . . ?
C48 C43 C44 115.27(18) . . ?
C48 C43 B1 123.27(18) . . ?
C44 C43 B1 121.29(17) . . ?
C45 C44 C43 122.74(19) . . ?
C46 C45 C44 120.4(2) . . ?
C47 C46 C45 118.7(2) . . ?
C46 C47 C48 120.1(2) . . ?
C43 C48 C47 122.8(2) . . ?
C54 C49 C50 115.00(18) . . ?
C54 C49 B1 125.87(17) . . ?
C50 C49 B1 119.08(17) . . ?
C51 C50 C49 122.94(19) . . ?
C50 C51 C52 120.45(19) . . ?
C53 C52 C51 118.33(19) . . ?
C52 C53 C54 120.59(19) . . ?
C53 C54 C49 122.66(18) . . ?
C56 C55 P1 115.99(15) . . ?
C58 C57 P8 117.27(16) . . ?
C60 C59 C64 114.80(18) . . ?
C60 C59 B2 123.89(18) . . ?
C64 C59 B2 121.09(18) . . ?
C59 C60 C61 122.9(2) . . ?
C62 C61 C60 120.2(2) . . ?
C61 C62 C63 118.7(2) . . ?
C62 C63 C64 120.4(2) . . ?
C63 C64 C59 123.04(19) . . ?
C71 C66 C67 114.88(17) . . ?
C71 C66 B2 124.68(17) . . ?
C67 C66 B2 120.22(16) . . ?
C68 C67 C66 123.31(18) . . ?
C67 C68 C69 120.11(18) . . ?
C70 C69 C68 118.53(18) . . ?
C69 C70 C71 120.63(18) . . ?
C70 C71 C66 122.50(18) . . ?
C73 C72 C77 114.77(19) . . ?
C73 C72 B2 123.97(18) . . ?
C77 C72 B2 120.80(17) . . ?
C74 C73 C72 122.4(2) . . ?
C75 C74 C73 120.88(19) . . ?
C74 C75 C76 118.3(2) . . ?
C77 C76 C75 120.4(2) . . ?
C76 C77 C72 123.19(19) . . ?
C79 C78 C83 114.95(19) . . ?
C79 C78 B2 126.62(17) . . ?
C83 C78 B2 118.43(18) . . ?
C78 C79 C80 122.81(19) . . ?
C81 C80 C79 120.2(2) . . ?
C80 C81 C82 118.7(2) . . ?
C81 C82 C83 120.2(2) . . ?
C82 C83 C78 123.1(2) . . ?
C85 C84 P5 113.99(16) . . ?
C86 C87 P1 116.02(16) . . ?
C89 C88 P5 115.87(15) . . ?
C90 C91 P8 114.02(15) . . ?
C93 C92 P4 114.46(14) . . ?
C95 C94 P3 116.08(16) . . ?
C97 C96 P2 111.61(15) . . ?
C96 C97 P1 108.88(15) . . ?
C98 C99 P4 117.50(14) . . ?
C101 C100 P2 116.37(16) . . ?
C103 C102 P7 114.85(15) . . ?
C105 C104 P2 115.31(16) . . ?
C107 C106 P7 116.29(15) . . ?
C109 C108 P3 118.03(17) . . ?
C49 B1 C31 113.14(16) . . ?
C49 B1 C38 105.07(15) . . ?
C31 B1 C38 111.55(16) . . ?
C49 B1 C43 110.51(16) . . ?
C31 B1 C43 104.55(15) . . ?
C38 B1 C43 112.20(16) . . ?
C72 B2 C59 111.90(16) . . ?
C72 B2 C78 110.74(16) . . ?
C59 B2 C78 105.80(16) . . ?
C72 B2 C66 103.04(15) . . ?
C59 B2 C66 112.90(16) . . ?
C78 B2 C66 112.61(16) . . ?
C2 Mo1 C1 172.12(8) . . ?
C2 Mo1 P1 89.14(5) . . ?
C1 Mo1 P1 87.79(5) . . ?
C2 Mo1 P4 87.06(5) . . ?
C1 Mo1 P4 88.12(5) . . ?
P1 Mo1 P4 119.448(16) . . ?
C2 Mo1 P2 91.80(5) . . ?
C1 Mo1 P2 94.68(5) . . ?
P1 Mo1 P2 78.258(17) . . ?
P4 Mo1 P2 162.211(17) . . ?
C2 Mo1 P3 94.84(5) . . ?
C1 Mo1 P3 90.16(5) . . ?
P1 Mo1 P3 163.200(17) . . ?
P4 Mo1 P3 77.118(16) . . ?
P2 Mo1 P3 85.300(16) . . ?
C3 Mo2 C4 173.94(8) . . ?
C3 Mo2 P5 83.40(5) . . ?
C4 Mo2 P5 95.52(6) . . ?
C3 Mo2 P7 86.51(5) . . ?
C4 Mo2 P7 88.78(6) . . ?
P5 Mo2 P7 118.518(17) . . ?
C3 Mo2 P6 95.99(6) . . ?
C4 Mo2 P6 89.57(6) . . ?
P5 Mo2 P6 77.259(17) . . ?
P7 Mo2 P6 164.223(18) . . ?
C3 Mo2 P8 89.15(5) . . ?
C4 Mo2 P8 93.55(6) . . ?
P5 Mo2 P8 161.757(17) . . ?
P7 Mo2 P8 77.412(16) . . ?
P6 Mo2 P8 87.033(17) . . ?
C87 P1 C97 103.59(11) . . ?
C87 P1 C55 104.63(10) . . ?
C97 P1 C55 100.49(11) . . ?
C87 P1 Mo1 116.08(7) . . ?
C97 P1 Mo1 111.58(7) . . ?
C55 P1 Mo1 118.41(7) . . ?
C104 P2 C96 101.73(11) . . ?
C104 P2 C100 97.92(11) . . ?
C96 P2 C100 101.04(11) . . ?
C104 P2 Mo1 122.20(8) . . ?
C96 P2 Mo1 108.96(7) . . ?
C100 P2 Mo1 121.55(7) . . ?
C108 P3 C28 104.41(10) . . ?
C108 P3 C94 102.44(11) . . ?
C28 P3 C94 100.92(11) . . ?
C108 P3 Mo1 114.56(7) . . ?
C28 P3 Mo1 109.08(7) . . ?
C94 P3 Mo1 123.23(7) . . ?
C99 P4 C92 103.73(9) . . ?
C99 P4 C27 104.29(9) . . ?
C92 P4 C27 101.70(9) . . ?
C99 P4 Mo1 114.12(6) . . ?
C92 P4 Mo1 118.84(7) . . ?
C27 P4 Mo1 112.44(7) . . ?
C88 P5 C84 104.20(10) . . ?
C88 P5 C17 102.85(10) . . ?
C84 P5 C17 102.52(10) . . ?
C88 P5 Mo2 116.50(7) . . ?
C84 P5 Mo2 118.38(7) . . ?
C17 P5 Mo2 110.45(7) . . ?
C10 P6 C18 93.78(18) . . ?
C10 P6 C7 103.7(2) . . ?
C18 P6 C7 102.61(12) . . ?
C18 P6 C10B 110.5(2) . . ?
C7 P6 C10B 100.2(2) . . ?
C10 P6 Mo2 122.31(18) . . ?
C18 P6 Mo2 120.91(9) . . ?
C7 P6 Mo2 110.43(8) . . ?
C10B P6 Mo2 109.9(2) . . ?
C106 P7 C102 104.21(10) . . ?
C106 P7 C30 103.98(9) . . ?
C102 P7 C30 100.62(9) . . ?
C106 P7 Mo2 115.71(7) . . ?
C102 P7 Mo2 117.81(7) . . ?
C30 P7 Mo2 112.59(7) . . ?
C29 P8 C91 102.64(10) . . ?
C29 P8 C57 103.73(10) . . ?
C91 P8 C57 102.53(10) . . ?
C29 P8 Mo2 108.08(7) . . ?
C91 P8 Mo2 124.62(7) . . ?
C57 P8 Mo2 113.03(7) . . ?

loop_
_geom_bond_atom_site_label_1
_geom_bond_atom_site_label_2
_geom_bond_distance
_geom_bond_site_symmetry_2
_geom_bond_publ_flag
C1 O1 1.152(2) . ?
C1 Mo1 2.021(2) . ?
C5 C41 1.378(3) . ?
C5 C6 1.397(3) . ?
C2 O2 1.156(3) . ?
C2 Mo1 2.011(2) . ?
C6 C38 1.397(3) . ?
C3 O3 1.152(2) . ?
C3 Mo2 2.018(2) . ?
C4 O4 1.155(3) . ?
C4 Mo2 2.018(2) . ?
C7 C17 1.522(3) . ?
C7 P6 1.852(2) . ?
C10 C12 1.447(7) . ?
C10 P6 1.803(6) . ?
C12B C10B 0.961(8) . ?
C10B P6 1.918(8) . ?
C17 P5 1.833(2) . ?
C18 C19 1.520(4) . ?
C18 P6 1.827(3) . ?
C27 C28 1.526(3) . ?
C27 P4 1.8404(19) . ?
C28 P3 1.822(2) . ?
C29 C30 1.522(3) . ?
C29 P8 1.830(2) . ?
C30 P7 1.852(2) . ?
C31 C32 1.397(3) . ?
C31 C36 1.410(3) . ?
C31 B1 1.645(3) . ?
C32 C33 1.395(3) . ?
C33 C34 1.384(3) . ?
C34 C35 1.392(3) . ?
C35 C36 1.387(3) . ?
C38 C39 1.403(3) . ?
C38 B1 1.648(3) . ?
C39 C40 1.394(3) . ?
C40 C41 1.385(3) . ?
C43 C48 1.395(3) . ?
C43 C44 1.403(3) . ?
C43 B1 1.648(3) . ?
C44 C45 1.388(3) . ?
C45 C46 1.386(3) . ?
C46 C47 1.385(3) . ?
C47 C48 1.398(3) . ?
C49 C54 1.398(3) . ?
C49 C50 1.407(3) . ?
C49 B1 1.643(3) . ?
C50 C51 1.385(3) . ?
C51 C52 1.387(3) . ?
C52 C53 1.387(3) . ?
C53 C54 1.393(3) . ?
C55 C56 1.520(3) . ?
C55 P1 1.835(2) . ?
C57 C58 1.527(3) . ?
C57 P8 1.842(2) . ?
C59 C60 1.397(3) . ?
C59 C64 1.405(3) . ?
C59 B2 1.645(3) . ?
C60 C61 1.403(3) . ?
C61 C62 1.382(3) . ?
C62 C63 1.384(3) . ?
C63 C64 1.389(3) . ?
C66 C71 1.400(3) . ?
C66 C67 1.404(3) . ?
C66 B2 1.648(3) . ?
C67 C68 1.386(3) . ?
C68 C69 1.388(3) . ?
C69 C70 1.381(3) . ?
C70 C71 1.397(3) . ?
C72 C73 1.404(3) . ?
C72 C77 1.406(3) . ?
C72 B2 1.645(3) . ?
C73 C74 1.393(3) . ?
C74 C75 1.382(3) . ?
C75 C76 1.385(3) . ?
C76 C77 1.384(3) . ?
C78 C79 1.395(3) . ?
C78 C83 1.407(3) . ?
C78 B2 1.648(3) . ?
C79 C80 1.399(3) . ?
C80 C81 1.384(3) . ?
C81 C82 1.386(3) . ?
C82 C83 1.387(3) . ?
C84 C85 1.522(3) . ?
C84 P5 1.831(2) . ?
C86 C87 1.527(3) . ?
C87 P1 1.828(2) . ?
C88 C89 1.530(3) . ?
C88 P5 1.831(2) . ?
C90 C91 1.518(3) . ?
C91 P8 1.839(2) . ?
C92 C93 1.524(3) . ?
C92 P4 1.838(2) . ?
C94 C95 1.506(3) . ?
C94 P3 1.850(2) . ?
C96 C97 1.522(3) . ?
C96 P2 1.841(2) . ?
C97 P1 1.835(2) . ?
C98 C99 1.530(3) . ?
C99 P4 1.825(2) . ?
C100 C101 1.523(3) . ?
C100 P2 1.844(2) . ?
C102 C103 1.518(3) . ?
C102 P7 1.835(2) . ?
C104 C105 1.523(3) . ?
C104 P2 1.839(2) . ?
C106 C107 1.525(3) . ?
C106 P7 1.830(2) . ?
C108 C109 1.529(3) . ?
C108 P3 1.821(2) . ?
Mo1 P1 2.4560(5) . ?
Mo1 P4 2.4634(5) . ?
Mo1 P2 2.5416(5) . ?
Mo1 P3 2.5424(5) . ?
Mo2 P5 2.4478(5) . ?
Mo2 P7 2.4518(5) . ?
Mo2 P6 2.5323(5) . ?
Mo2 P8 2.5350(5) . ?
